data_2223656
loop_
_publ_author_name
'Chinnakali, K.'
'Sudha, D.'
'Jayagobi, M.'
'Raghunathan, R.'
'Fun, Hoong-Kun'

_publ_section_title
;4,4-Dimethyl-2-tosyl-1,2,3,3a,4,11b-hexahydro-11<i>H</i>-pyrrolo[3,4-<i>c</i>]pyrano[5,6-<i>c</i>]chromen-11-one
 0.125-hydrate
;
_journal_coeditor_code BT5116
_journal_issue 11
_journal_name_full 'Acta Crystallographica Section E'
_journal_page_first o2943
_journal_page_last o2944
_journal_paper_doi 10.1107/S1600536809044730
_journal_volume 65
_journal_year 2009
_chemical_formula_iupac 'C23 H23 N O5 S, 0.125H2 O'
_chemical_formula_moiety 'C23 H23 N O5 S, 0.125(H2 O)'
_chemical_formula_sum 'C23 H23.25 N O5.125 S'
_chemical_formula_weight 427.74
_chemical_name_systematic
;
4,4-Dimethyl-2-tosyl-1,2,3,3a,4,11b-hexahydro-11<i>H</i>-
pyrrolo[3,4-<i>c</i>]pyrano[5,6-<i>c</i>]chromen-11-one 0.125-hydrate
;
_space_group_IT_number 86
_symmetry_cell_setting tetragonal
_symmetry_space_group_name_Hall '-P 4bc'
_symmetry_space_group_name_H-M 'P 42/n :2'
_atom_sites_solution_hydrogens geom
_atom_sites_solution_primary direct
_atom_sites_solution_secondary difmap
_audit_creation_method SHELXL-97
_cell_angle_alpha 90.00
_cell_angle_beta 90.00
_cell_angle_gamma 90.00
_cell_formula_units_Z 8
_cell_length_a 15.1932(2)
_cell_length_b 15.1932(2)
_cell_length_c 17.7180(3)
_cell_measurement_reflns_used 9971
_cell_measurement_temperature 100.00(10)
_cell_measurement_theta_max 29.66
_cell_measurement_theta_min 2.22
_cell_volume 4089.90(10)
_computing_cell_refinement 'SAINT (Bruker, 2005)'
_computing_data_collection 'APEX2 (Bruker, 2005)'
_computing_data_reduction 'SAINT (Bruker, 2005)'
_computing_molecular_graphics 'SHELXTL (Sheldrick, 2008)'
_computing_publication_material 'SHELXTL (Sheldrick, 2008) and PLATON (Spek, 2009)'
_computing_structure_refinement 'SHELXTL (Sheldrick, 2008)'
_computing_structure_solution 'SHELXTL (Sheldrick, 2008)'
_diffrn_ambient_temperature 100.00(10)
_diffrn_measured_fraction_theta_full 0.997
_diffrn_measured_fraction_theta_max 0.997
_diffrn_measurement_device_type 'Bruker SMART APEXII CCD area-detector'
_diffrn_measurement_method '\f and \w'
_diffrn_radiation_monochromator graphite
_diffrn_radiation_source 'fine-focus sealed tube'
_diffrn_radiation_type MoK\a
_diffrn_radiation_wavelength 0.71073
_diffrn_reflns_av_R_equivalents 0.0582
_diffrn_reflns_av_sigmaI/netI 0.0216
_diffrn_reflns_limit_h_max 21
_diffrn_reflns_limit_h_min -19
_diffrn_reflns_limit_k_max 21
_diffrn_reflns_limit_k_min -19
_diffrn_reflns_limit_l_max 25
_diffrn_reflns_limit_l_min -24
_diffrn_reflns_number 97892
_diffrn_reflns_theta_full 30.11
_diffrn_reflns_theta_max 30.11
_diffrn_reflns_theta_min 1.77
_diffrn_standards_number 0
_exptl_absorpt_coefficient_mu 0.195
_exptl_absorpt_correction_T_max 0.9757
_exptl_absorpt_correction_T_min 0.8450
_exptl_absorpt_correction_type multi-scan
_exptl_absorpt_process_details '(SADABS; Bruker, 2005)'
_exptl_crystal_colour colourless
_exptl_crystal_density_diffrn 1.389
_exptl_crystal_density_method 'not measured'
_exptl_crystal_description Block
_exptl_crystal_F_000 1802
_exptl_crystal_size_max 0.50
_exptl_crystal_size_mid 0.44
_exptl_crystal_size_min 0.13
_refine_diff_density_max 0.435
_refine_diff_density_min -0.360
_refine_ls_extinction_method none
_refine_ls_goodness_of_fit_ref 1.047
_refine_ls_hydrogen_treatment mixed
_refine_ls_matrix_type full
_refine_ls_number_parameters 282
_refine_ls_number_reflns 6004
_refine_ls_number_restraints 1
_refine_ls_restrained_S_all 1.047
_refine_ls_R_factor_all 0.0478
_refine_ls_R_factor_gt 0.0394
_refine_ls_shift/su_max 0.001
_refine_ls_shift/su_mean 0.000
_refine_ls_structure_factor_coef Fsqd
_refine_ls_weighting_details 'calc w=1/[\s^2^(Fo^2^)+(0.0592P)^2^+1.3394P] where P=(Fo^2^+2Fc^2^)/3'
_refine_ls_weighting_scheme calc
_refine_ls_wR_factor_gt 0.1041
_refine_ls_wR_factor_ref 0.1090
_reflns_number_gt 5114
_reflns_number_total 6004
_reflns_threshold_expression I>2\s(I)
_cod_data_source_file bt5116.cif
_cod_data_source_block I
_cod_depositor_comments
;
The following automatic conversions were performed:
'_symmetry_cell_setting' value 'Tetragonal' changed to 'tetragonal'
according to '/home/saulius/struct/CIF-dictionaries/cif_core.dic'
dictionary named 'cif_core.dic' version 2.4.1 from 2010-06-29.

Automatic conversion script
Id: cif_fix_enum 1527 2010-12-29 10:47:43Z saulius 

The following automatic conversions were performed:

'_symmetry_cell_setting' value 'Tetragonal' changed to 'tetragonal'
according to /home/saulius/struct/CIF-dictionaries/cif_core.dic
dictionary named 'cif_core.dic' version 2.4.1 from 2010-06-29.

Automatic conversion script
Id: cif_fix_values 1715 2011-07-08 13:25:40Z adriana 
;
_cod_original_cell_volume 4089.91(10)
_cod_original_sg_symbol_H-M 'P 42/n'
_cod_database_code 2223656
_cod_database_fobs_code 2223656

loop_
_symmetry_equiv_pos_as_xyz
'x, y, z'
'-x+1/2, -y+1/2, z'
'-y, x+1/2, z+1/2'
'y+1/2, -x, z+1/2'
'-x, -y, -z'
'x-1/2, y-1/2, -z'
'y, -x-1/2, -z-1/2'
'-y-1/2, x, -z-1/2'

loop_
_atom_site_type_symbol
_atom_site_label
_atom_site_fract_x
_atom_site_fract_y
_atom_site_fract_z
_atom_site_U_iso_or_equiv
_atom_site_adp_type
_atom_site_calc_flag
_atom_site_refinement_flags
_atom_site_occupancy
_atom_site_disorder_assembly
_atom_site_disorder_group
S S1 0.581635(19) 0.56278(2) 0.395952(15) 0.02140(8) Uani d . 1 . .
O O1 0.62409(6) 0.47960(7) 0.40829(5) 0.0292(2) Uani d . 1 . .
O O2 0.61326(6) 0.63995(7) 0.43408(5) 0.0313(2) Uani d . 1 . .
O O3 0.30418(6) 0.47680(5) 0.26574(4) 0.01818(16) Uani d . 1 . .
O O4 0.35320(6) 0.73448(6) 0.20657(5) 0.02448(19) Uani d . 1 . .
O O5 0.35668(6) 0.77642(6) 0.32563(5) 0.02305(18) Uani d . 1 . .
N N1 0.47990(6) 0.55091(7) 0.42058(5) 0.01870(19) Uani d . 1 . .
C C1 0.43048(8) 0.47357(8) 0.39346(6) 0.0190(2) Uani d . 1 . .
H H1A 0.4416 0.4226 0.4250 0.023 Uiso calc R 1 . .
H H1B 0.4460 0.4595 0.3418 0.023 Uiso calc R 1 . .
C C2 0.33383(7) 0.50282(7) 0.39921(6) 0.0168(2) Uani d . 1 . .
H H2 0.3125 0.4905 0.4503 0.020 Uiso calc R 1 . .
C C3 0.33722(7) 0.60314(7) 0.38784(6) 0.0165(2) Uani d . 1 . .
H H3 0.2865 0.6312 0.4120 0.020 Uiso calc R 1 . .
C C4 0.42234(8) 0.62880(8) 0.42864(6) 0.0191(2) Uani d . 1 . .
H H4A 0.4489 0.6801 0.4054 0.023 Uiso calc R 1 . .
H H4B 0.4111 0.6414 0.4814 0.023 Uiso calc R 1 . .
C C5 0.27372(8) 0.45698(7) 0.34279(6) 0.0180(2) Uani d . 1 . .
C C6 0.32304(7) 0.56163(7) 0.25100(6) 0.0161(2) Uani d . 1 . .
C C7 0.33841(7) 0.62372(7) 0.30463(6) 0.0163(2) Uani d . 1 . .
C C8 0.58331(7) 0.58347(8) 0.29825(6) 0.0191(2) Uani d . 1 . .
C C9 0.56995(11) 0.66848(9) 0.27189(7) 0.0313(3) Uani d . 1 . .
H H9 0.5634 0.7150 0.3056 0.038 Uiso calc R 1 . .
C C10 0.56654(12) 0.68315(9) 0.19508(8) 0.0387(4) Uani d . 1 . .
H H10 0.5564 0.7399 0.1775 0.046 Uiso calc R 1 . .
C C11 0.57777(10) 0.61547(9) 0.14336(7) 0.0284(3) Uani d . 1 . .
C C12 0.59130(8) 0.53099(8) 0.17059(7) 0.0211(2) Uani d . 1 . .
H H12 0.5989 0.4848 0.1367 0.025 Uiso calc R 1 . .
C C13 0.59373(8) 0.51415(8) 0.24766(6) 0.0195(2) Uani d . 1 . .
H H13 0.6022 0.4571 0.2653 0.023 Uiso calc R 1 . .
C C14 0.57659(14) 0.63433(12) 0.05996(8) 0.0496(5) Uani d . 1 . .
H H14A 0.5511 0.5853 0.0337 0.074 Uiso calc R 1 . .
H H14B 0.6357 0.6435 0.0425 0.074 Uiso calc R 1 . .
H H14C 0.5422 0.6862 0.0505 0.074 Uiso calc R 1 . .
C C15 0.17906(8) 0.48882(8) 0.34908(7) 0.0229(2) Uani d . 1 . .
H H15A 0.1432 0.4582 0.3130 0.034 Uiso calc R 1 . .
H H15B 0.1768 0.5509 0.3391 0.034 Uiso calc R 1 . .
H H15C 0.1575 0.4775 0.3991 0.034 Uiso calc R 1 . .
C C16 0.27884(9) 0.35747(8) 0.34841(7) 0.0244(2) Uani d . 1 . .
H H16A 0.2400 0.3315 0.3119 0.037 Uiso calc R 1 . .
H H16B 0.2617 0.3393 0.3982 0.037 Uiso calc R 1 . .
H H16C 0.3381 0.3386 0.3387 0.037 Uiso calc R 1 . .
C C17 0.32585(7) 0.58344(8) 0.17165(6) 0.0180(2) Uani d . 1 . .
C C18 0.31166(8) 0.52190(8) 0.11395(6) 0.0211(2) Uani d . 1 . .
H H18 0.3007 0.4633 0.1258 0.025 Uiso calc R 1 . .
C C19 0.31403(9) 0.54850(9) 0.03950(7) 0.0252(3) Uani d . 1 . .
H H19 0.3041 0.5078 0.0013 0.030 Uiso calc R 1 . .
C C20 0.33121(10) 0.63606(10) 0.02134(7) 0.0307(3) Uani d . 1 . .
H H20 0.3327 0.6532 -0.0290 0.037 Uiso calc R 1 . .
C C21 0.34609(10) 0.69774(9) 0.07730(7) 0.0307(3) Uani d . 1 . .
H H21 0.3584 0.7560 0.0651 0.037 Uiso calc R 1 . .
C C22 0.34229(8) 0.67083(8) 0.15238(6) 0.0223(2) Uani d . 1 . .
C C23 0.35020(8) 0.71478(8) 0.28241(6) 0.0190(2) Uani d . 1 . .
O O1W 0.7500 0.7500 0.4887(3) 0.0379(14) Uani d SPD 0.25 . .
H H1W1 0.714(5) 0.723(5) 0.463(4) 0.057 Uiso d PD 0.25 . .

loop_
_atom_site_aniso_label
_atom_site_aniso_U_11
_atom_site_aniso_U_22
_atom_site_aniso_U_33
_atom_site_aniso_U_12
_atom_site_aniso_U_13
_atom_site_aniso_U_23
S1 0.01678(14) 0.03109(17) 0.01633(13) 0.00006(10) -0.00130(9) 0.00123(10)
O1 0.0219(4) 0.0431(6) 0.0225(4) 0.0104(4) -0.0003(3) 0.0089(4)
O2 0.0238(5) 0.0462(6) 0.0241(4) -0.0101(4) -0.0015(3) -0.0076(4)
O3 0.0253(4) 0.0136(4) 0.0156(3) -0.0018(3) 0.0003(3) 0.0007(3)
O4 0.0349(5) 0.0179(4) 0.0207(4) -0.0063(3) -0.0050(3) 0.0041(3)
O5 0.0261(4) 0.0163(4) 0.0267(4) -0.0019(3) -0.0023(3) -0.0015(3)
N1 0.0163(4) 0.0216(5) 0.0182(4) 0.0010(4) -0.0001(3) 0.0003(3)
C1 0.0199(5) 0.0190(5) 0.0181(5) 0.0011(4) -0.0008(4) 0.0009(4)
C2 0.0188(5) 0.0164(5) 0.0152(4) 0.0000(4) 0.0006(4) 0.0013(4)
C3 0.0178(5) 0.0157(5) 0.0161(4) 0.0005(4) 0.0008(4) -0.0007(4)
C4 0.0208(5) 0.0195(5) 0.0169(5) 0.0003(4) -0.0013(4) -0.0022(4)
C5 0.0214(5) 0.0162(5) 0.0164(5) -0.0020(4) 0.0005(4) 0.0027(4)
C6 0.0161(5) 0.0148(5) 0.0173(5) 0.0006(4) -0.0008(4) 0.0018(4)
C7 0.0167(5) 0.0152(5) 0.0171(5) 0.0003(4) -0.0011(4) 0.0013(4)
C8 0.0175(5) 0.0223(5) 0.0175(5) -0.0005(4) 0.0009(4) 0.0016(4)
C9 0.0501(9) 0.0184(6) 0.0253(6) 0.0008(5) 0.0106(6) -0.0021(5)
C10 0.0695(11) 0.0195(6) 0.0272(6) 0.0099(6) 0.0134(7) 0.0065(5)
C11 0.0404(8) 0.0249(6) 0.0200(5) 0.0089(5) 0.0051(5) 0.0053(5)
C12 0.0240(6) 0.0204(5) 0.0190(5) 0.0016(4) 0.0005(4) -0.0004(4)
C13 0.0201(5) 0.0183(5) 0.0201(5) 0.0014(4) 0.0004(4) 0.0027(4)
C14 0.0861(14) 0.0409(9) 0.0217(6) 0.0300(9) 0.0102(7) 0.0097(6)
C15 0.0194(5) 0.0235(6) 0.0256(6) -0.0029(4) -0.0004(4) 0.0019(4)
C16 0.0322(7) 0.0161(5) 0.0250(6) -0.0025(4) -0.0019(5) 0.0029(4)
C17 0.0184(5) 0.0194(5) 0.0162(5) -0.0007(4) -0.0012(4) 0.0021(4)
C18 0.0237(6) 0.0209(5) 0.0188(5) 0.0017(4) -0.0024(4) 0.0008(4)
C19 0.0290(6) 0.0290(6) 0.0177(5) 0.0018(5) -0.0036(4) -0.0004(4)
C20 0.0389(8) 0.0351(7) 0.0180(5) -0.0040(6) -0.0036(5) 0.0072(5)
C21 0.0424(8) 0.0273(7) 0.0225(6) -0.0088(5) -0.0046(5) 0.0090(5)
C22 0.0266(6) 0.0207(6) 0.0195(5) -0.0039(4) -0.0039(4) 0.0030(4)
C23 0.0188(5) 0.0173(5) 0.0208(5) -0.0010(4) -0.0023(4) 0.0027(4)
O1W 0.055(4) 0.037(3) 0.022(2) -0.029(3) 0.000 0.000

loop_
_atom_type_symbol
_atom_type_description
_atom_type_scat_dispersion_real
_atom_type_scat_dispersion_imag
_atom_type_scat_source
C C 0.0033 0.0016 'International Tables Vol C Tables 4.2.6.8 and 6.1.1.4'
H H 0.0000 0.0000 'International Tables Vol C Tables 4.2.6.8 and 6.1.1.4'
N N 0.0061 0.0033 'International Tables Vol C Tables 4.2.6.8 and 6.1.1.4'
O O 0.0106 0.0060 'International Tables Vol C Tables 4.2.6.8 and 6.1.1.4'
S S 0.1246 0.1234 'International Tables Vol C Tables 4.2.6.8 and 6.1.1.4'

loop_
_geom_angle_atom_site_label_1
_geom_angle_atom_site_label_2
_geom_angle_atom_site_label_3
_geom_angle_site_symmetry_1
_geom_angle_site_symmetry_3
_geom_angle
_geom_angle_publ_flag
O1 S1 O2 . . 119.79(6) ?
O1 S1 N1 . . 106.89(6) ?
O2 S1 N1 . . 106.50(6) ?
O1 S1 C8 . . 107.49(6) ?
O2 S1 C8 . . 108.18(6) ?
N1 S1 C8 . . 107.42(5) ?
C6 O3 C5 . . 116.27(8) ?
C22 O4 C23 . . 121.68(9) ?
C1 N1 C4 . . 111.59(9) ?
C1 N1 S1 . . 119.20(8) ?
C4 N1 S1 . . 120.17(8) ?
N1 C1 C2 . . 103.55(9) ?
N1 C1 H1A . . 111.1 ?
C2 C1 H1A . . 111.1 ?
N1 C1 H1B . . 111.1 ?
C2 C1 H1B . . 111.1 ?
H1A C1 H1B . . 109.0 ?
C5 C2 C1 . . 113.40(9) ?
C5 C2 C3 . . 112.79(9) ?
C1 C2 C3 . . 104.22(9) ?
C5 C2 H2 . . 108.7 ?
C1 C2 H2 . . 108.7 ?
C3 C2 H2 . . 108.7 ?
C7 C3 C4 . . 113.50(9) ?
C7 C3 C2 . . 109.51(9) ?
C4 C3 C2 . . 102.63(9) ?
C7 C3 H3 . . 110.3 ?
C4 C3 H3 . . 110.3 ?
C2 C3 H3 . . 110.3 ?
N1 C4 C3 . . 104.48(9) ?
N1 C4 H4A . . 110.9 ?
C3 C4 H4A . . 110.9 ?
N1 C4 H4B . . 110.9 ?
C3 C4 H4B . . 110.9 ?
H4A C4 H4B . . 108.9 ?
O3 C5 C16 . . 104.38(9) ?
O3 C5 C15 . . 107.45(9) ?
C16 C5 C15 . . 111.13(10) ?
O3 C5 C2 . . 109.06(9) ?
C16 C5 C2 . . 112.46(9) ?
C15 C5 C2 . . 111.93(9) ?
O3 C6 C7 . . 124.44(10) ?
O3 C6 C17 . . 114.50(9) ?
C7 C6 C17 . . 121.06(10) ?
C6 C7 C23 . . 119.59(10) ?
C6 C7 C3 . . 122.54(10) ?
C23 C7 C3 . . 117.72(9) ?
C9 C8 C13 . . 120.26(11) ?
C9 C8 S1 . . 119.68(9) ?
C13 C8 S1 . . 119.99(9) ?
C10 C9 C8 . . 119.17(12) ?
C10 C9 H9 . . 120.4 ?
C8 C9 H9 . . 120.4 ?
C9 C10 C11 . . 121.80(12) ?
C9 C10 H10 . . 119.1 ?
C11 C10 H10 . . 119.1 ?
C12 C11 C10 . . 118.31(12) ?
C12 C11 C14 . . 121.30(12) ?
C10 C11 C14 . . 120.38(12) ?
C11 C12 C13 . . 121.08(11) ?
C11 C12 H12 . . 119.5 ?
C13 C12 H12 . . 119.5 ?
C12 C13 C8 . . 119.36(11) ?
C12 C13 H13 . . 120.3 ?
C8 C13 H13 . . 120.3 ?
C11 C14 H14A . . 109.5 ?
C11 C14 H14B . . 109.5 ?
H14A C14 H14B . . 109.5 ?
C11 C14 H14C . . 109.5 ?
H14A C14 H14C . . 109.5 ?
H14B C14 H14C . . 109.5 ?
C5 C15 H15A . . 109.5 ?
C5 C15 H15B . . 109.5 ?
H15A C15 H15B . . 109.5 ?
C5 C15 H15C . . 109.5 ?
H15A C15 H15C . . 109.5 ?
H15B C15 H15C . . 109.5 ?
C5 C16 H16A . . 109.5 ?
C5 C16 H16B . . 109.5 ?
H16A C16 H16B . . 109.5 ?
C5 C16 H16C . . 109.5 ?
H16A C16 H16C . . 109.5 ?
H16B C16 H16C . . 109.5 ?
C22 C17 C18 . . 118.96(10) ?
C22 C17 C6 . . 117.53(10) ?
C18 C17 C6 . . 123.50(10) ?
C19 C18 C17 . . 119.85(11) ?
C19 C18 H18 . . 120.1 ?
C17 C18 H18 . . 120.1 ?
C18 C19 C20 . . 120.34(12) ?
C18 C19 H19 . . 119.8 ?
C20 C19 H19 . . 119.8 ?
C21 C20 C19 . . 120.80(11) ?
C21 C20 H20 . . 119.6 ?
C19 C20 H20 . . 119.6 ?
C20 C21 C22 . . 118.62(12) ?
C20 C21 H21 . . 120.7 ?
C22 C21 H21 . . 120.7 ?
O4 C22 C21 . . 117.14(11) ?
O4 C22 C17 . . 121.43(10) ?
C21 C22 C17 . . 121.41(11) ?
O5 C23 O4 . . 116.44(10) ?
O5 C23 C7 . . 125.11(11) ?
O4 C23 C7 . . 118.45(10) ?

loop_
_geom_bond_atom_site_label_1
_geom_bond_atom_site_label_2
_geom_bond_site_symmetry_2
_geom_bond_distance
_geom_bond_publ_flag
S1 O1 . 1.4355(10) ?
S1 O2 . 1.4359(10) ?
S1 N1 . 1.6161(10) ?
S1 C8 . 1.7597(12) ?
O3 C6 . 1.3459(13) ?
O3 C5 . 1.4727(13) ?
O4 C22 . 1.3728(14) ?
O4 C23 . 1.3774(14) ?
O5 C23 . 1.2137(14) ?
N1 C1 . 1.4749(15) ?
N1 C4 . 1.4784(15) ?
C1 C2 . 1.5376(16) ?
C1 H1A . 0.97 ?
C1 H1B . 0.97 ?
C2 C5 . 1.5225(15) ?
C2 C3 . 1.5382(15) ?
C2 H2 . 0.98 ?
C3 C7 . 1.5072(14) ?
C3 C4 . 1.5320(16) ?
C3 H3 . 0.98 ?
C4 H4A . 0.97 ?
C4 H4B . 0.97 ?
C5 C16 . 1.5172(16) ?
C5 C15 . 1.5215(17) ?
C6 C7 . 1.3592(15) ?
C6 C17 . 1.4449(14) ?
C7 C23 . 1.4497(15) ?
C8 C9 . 1.3883(17) ?
C8 C13 . 1.3920(16) ?
C9 C10 . 1.3799(19) ?
C9 H9 . 0.93 ?
C10 C11 . 1.3878(19) ?
C10 H10 . 0.93 ?
C11 C12 . 1.3865(17) ?
C11 C14 . 1.5054(18) ?
C12 C13 . 1.3897(15) ?
C12 H12 . 0.93 ?
C13 H13 . 0.93 ?
C14 H14A . 0.96 ?
C14 H14B . 0.96 ?
C14 H14C . 0.96 ?
C15 H15A . 0.96 ?
C15 H15B . 0.96 ?
C15 H15C . 0.96 ?
C16 H16A . 0.96 ?
C16 H16B . 0.96 ?
C16 H16C . 0.96 ?
C17 C22 . 1.3935(16) ?
C17 C18 . 1.4021(16) ?
C18 C19 . 1.3800(16) ?
C18 H18 . 0.93 ?
C19 C20 . 1.3934(19) ?
C19 H19 . 0.93 ?
C20 C21 . 1.383(2) ?
C20 H20 . 0.93 ?
C21 C22 . 1.3929(16) ?
C21 H21 . 0.93 ?
O1W H1W1 . 0.83(2) ?

loop_
_geom_hbond_atom_site_label_D
_geom_hbond_atom_site_label_H
_geom_hbond_atom_site_label_A
_geom_hbond_site_symmetry_A
_geom_hbond_distance_DH
_geom_hbond_distance_HA
_geom_hbond_distance_DA
_geom_hbond_angle_DHA
C4 H4A O5 . 0.97 2.47 3.0588(15) 119
O1W H1W1 O2 . 0.83(2) 2.05(8) 2.837(2) 161(8)
C16 H16B O1W 5_666 0.96 2.43 3.345(5) 160
C16 H16B O1W 6_556 0.96 2.43 3.345(5) 160
C14 H14B O1W 7_576 0.96 2.44 3.282(2) 147
C14 H14B O1W 8_756 0.96 2.44 3.282(2) 147

loop_
_geom_torsion_atom_site_label_1
_geom_torsion_atom_site_label_2
_geom_torsion_atom_site_label_3
_geom_torsion_atom_site_label_4
_geom_torsion_site_symmetry_1
_geom_torsion_site_symmetry_2
_geom_torsion_site_symmetry_3
_geom_torsion_site_symmetry_4
_geom_torsion
_geom_torsion_publ_flag
O1 S1 N1 C1 . . . . -47.47(10) ?
O2 S1 N1 C1 . . . . -176.63(8) ?
C8 S1 N1 C1 . . . . 67.65(10) ?
O1 S1 N1 C4 . . . . 168.19(8) ?
O2 S1 N1 C4 . . . . 39.03(10) ?
C8 S1 N1 C4 . . . . -76.69(9) ?
C4 N1 C1 C2 . . . . -10.44(11) ?
S1 N1 C1 C2 . . . . -157.62(7) ?
N1 C1 C2 C5 . . . . 152.39(9) ?
N1 C1 C2 C3 . . . . 29.36(10) ?
C5 C2 C3 C7 . . . . -39.60(12) ?
C1 C2 C3 C7 . . . . 83.82(10) ?
C5 C2 C3 C4 . . . . -160.46(9) ?
C1 C2 C3 C4 . . . . -37.03(10) ?
C1 N1 C4 C3 . . . . -12.70(12) ?
S1 N1 C4 C3 . . . . 134.11(8) ?
C7 C3 C4 N1 . . . . -87.73(11) ?
C2 C3 C4 N1 . . . . 30.35(10) ?
C6 O3 C5 C16 . . . . -166.93(9) ?
C6 O3 C5 C15 . . . . 74.98(11) ?
C6 O3 C5 C2 . . . . -46.55(12) ?
C1 C2 C5 O3 . . . . -60.12(12) ?
C3 C2 C5 O3 . . . . 58.06(12) ?
C1 C2 C5 C16 . . . . 55.17(12) ?
C3 C2 C5 C16 . . . . 173.35(9) ?
C1 C2 C5 C15 . . . . -178.89(9) ?
C3 C2 C5 C15 . . . . -60.71(12) ?
C5 O3 C6 C7 . . . . 18.19(15) ?
C5 O3 C6 C17 . . . . -161.67(9) ?
O3 C6 C7 C23 . . . . -174.40(10) ?
C17 C6 C7 C23 . . . . 5.45(16) ?
O3 C6 C7 C3 . . . . 0.98(17) ?
C17 C6 C7 C3 . . . . -179.17(10) ?
C4 C3 C7 C6 . . . . 124.43(11) ?
C2 C3 C7 C6 . . . . 10.40(15) ?
C4 C3 C7 C23 . . . . -60.11(13) ?
C2 C3 C7 C23 . . . . -174.13(10) ?
O1 S1 C8 C9 . . . . -161.76(11) ?
O2 S1 C8 C9 . . . . -31.08(12) ?
N1 S1 C8 C9 . . . . 83.53(12) ?
O1 S1 C8 C13 . . . . 21.34(11) ?
O2 S1 C8 C13 . . . . 152.02(10) ?
N1 S1 C8 C13 . . . . -93.37(10) ?
C13 C8 C9 C10 . . . . 0.5(2) ?
S1 C8 C9 C10 . . . . -176.44(12) ?
C8 C9 C10 C11 . . . . -1.3(3) ?
C9 C10 C11 C12 . . . . 1.1(3) ?
C9 C10 C11 C14 . . . . -178.00(17) ?
C10 C11 C12 C13 . . . . -0.1(2) ?
C14 C11 C12 C13 . . . . 178.96(14) ?
C11 C12 C13 C8 . . . . -0.66(19) ?
C9 C8 C13 C12 . . . . 0.48(18) ?
S1 C8 C13 C12 . . . . 177.37(9) ?
O3 C6 C17 C22 . . . . 178.02(10) ?
C7 C6 C17 C22 . . . . -1.85(16) ?
O3 C6 C17 C18 . . . . -0.97(16) ?
C7 C6 C17 C18 . . . . 179.16(11) ?
C22 C17 C18 C19 . . . . -0.09(18) ?
C6 C17 C18 C19 . . . . 178.89(11) ?
C17 C18 C19 C20 . . . . 0.55(19) ?
C18 C19 C20 C21 . . . . 0.0(2) ?
C19 C20 C21 C22 . . . . -0.9(2) ?
C23 O4 C22 C21 . . . . 179.72(12) ?
C23 O4 C22 C17 . . . . 1.34(18) ?
C20 C21 C22 O4 . . . . -176.96(13) ?
C20 C21 C22 C17 . . . . 1.4(2) ?
C18 C17 C22 O4 . . . . 177.39(11) ?
C6 C17 C22 O4 . . . . -1.65(17) ?
C18 C17 C22 C21 . . . . -0.91(19) ?
C6 C17 C22 C21 . . . . -179.95(12) ?
C22 O4 C23 O5 . . . . -176.80(11) ?
C22 O4 C23 C7 . . . . 2.28(16) ?
C6 C7 C23 O5 . . . . 173.33(11) ?
C3 C7 C23 O5 . . . . -2.27(17) ?
C6 C7 C23 O4 . . . . -5.67(16) ?
C3 C7 C23 O4 . . . . 178.73(10) ?
